data_7121073
loop_
_publ_author_name
'de Bruin-Dickason, Caspar N'
'Sutcliffe, Thomas'
'Alvarez Lamsfus, Carlos'
'Deacon, Glen B.'
'Maron, Laurent'
'Jones, Cameron'

_publ_section_title
;
 Kinetic stabilisation of a molecular strontium hydride complex using an
 extremely bulky amidinate ligand.
;
_journal_issue 7
_journal_name_full 'Chemical communications (Cambridge, England)'
_journal_page_first 786
_journal_page_last 789
_journal_paper_doi 10.1039/c7cc09362d
_journal_volume 54
_journal_year 2018
_chemical_formula_sum 'C52 H58 N2'
_chemical_formula_weight 711.00
_space_group_IT_number 33
_space_group_name_Hall 'P 2c -2n'
_space_group_name_H-M_alt 'P n a 21'
_symmetry_cell_setting orthorhombic
_symmetry_space_group_name_Hall 'P 2c -2n'
_symmetry_space_group_name_H-M 'P n a 21'
_atom_sites_solution_hydrogens geom
_atom_sites_solution_primary direct
_atom_sites_solution_secondary difmap
_audit_creation_method SHELXL-97
_audit_update_record
;
2017-12-05 deposited with the CCDC.
2018-01-02 downloaded from the CCDC.
;
_cell_angle_alpha 90.00
_cell_angle_beta 90.00
_cell_angle_gamma 90.00
_cell_formula_units_Z 4
_cell_length_a 17.6472(9)
_cell_length_b 22.0745(11)
_cell_length_c 10.8828(6)
_cell_measurement_reflns_used 6289
_cell_measurement_temperature 123(2)
_cell_measurement_theta_max 20.61
_cell_measurement_theta_min 2.31
_cell_volume 4239.4(4)
_computing_cell_refinement 'Bruker SAINT'
_computing_data_collection 'Bruker APEX2'
_computing_data_reduction 'Bruker SAINT'
_computing_molecular_graphics 'Bruker SHELXTL'
_computing_publication_material 'Bruker SHELXTL'
_computing_structure_refinement 'SHELXL-97 (Sheldrick, 1997)'
_computing_structure_solution 'SHELXS-97 (Sheldrick 2008)'
_diffrn_ambient_temperature 123(2)
_diffrn_measured_fraction_theta_full 0.997
_diffrn_measured_fraction_theta_max 0.997
_diffrn_measurement_device_type 'Bruker Apex X8'
_diffrn_radiation_monochromator graphite
_diffrn_radiation_source 'fine-focus sealed tube'
_diffrn_radiation_type MoK\a
_diffrn_radiation_wavelength 0.71073
_diffrn_reflns_av_R_equivalents 0.0787
_diffrn_reflns_av_sigmaI/netI 0.0650
_diffrn_reflns_limit_h_max 21
_diffrn_reflns_limit_h_min -20
_diffrn_reflns_limit_k_max 27
_diffrn_reflns_limit_k_min -26
_diffrn_reflns_limit_l_max 13
_diffrn_reflns_limit_l_min -9
_diffrn_reflns_number 48025
_diffrn_reflns_theta_full 26.08
_diffrn_reflns_theta_max 26.08
_diffrn_reflns_theta_min 2.96
_exptl_absorpt_coefficient_mu 0.064
_exptl_absorpt_correction_T_max 0.994
_exptl_absorpt_correction_T_min 0.989
_exptl_absorpt_correction_type multi-scan
_exptl_absorpt_process_details 'Sortav (Blessing)'
_exptl_crystal_colour colorless
_exptl_crystal_density_diffrn 1.114
_exptl_crystal_density_method 'not measured'
_exptl_crystal_description block
_exptl_crystal_F_000 1536
_exptl_crystal_size_max 0.15
_exptl_crystal_size_mid 0.10
_exptl_crystal_size_min 0.08
_refine_diff_density_max 0.321
_refine_diff_density_min -0.253
_refine_diff_density_rms 0.046
_refine_ls_abs_structure_details 'Flack H D (1983), Acta Cryst. A39, 876-881'
_refine_ls_abs_structure_Flack 0(3)
_refine_ls_extinction_method none
_refine_ls_goodness_of_fit_ref 1.044
_refine_ls_hydrogen_treatment mixed
_refine_ls_matrix_type full
_refine_ls_number_parameters 500
_refine_ls_number_reflns 7078
_refine_ls_number_restraints 1
_refine_ls_restrained_S_all 1.044
_refine_ls_R_factor_all 0.0783
_refine_ls_R_factor_gt 0.0503
_refine_ls_shift/su_max 0.001
_refine_ls_shift/su_mean 0.000
_refine_ls_structure_factor_coef Fsqd
_refine_ls_weighting_details 'calc w=1/[\s^2^(Fo^2^)+(0.0654P)^2^+0.0000P] where P=(Fo^2^+2Fc^2^)/3'
_refine_ls_weighting_scheme calc
_refine_ls_wR_factor_gt 0.1086
_refine_ls_wR_factor_ref 0.1234
_reflns_number_gt 5312
_reflns_number_total 7078
_reflns_threshold_expression >2sigma(I)
_cod_data_source_file c7cc09362d2.cif
_cod_data_source_block compound2S
_cod_depositor_comments 'Adding full bibliography for 7121071--7121080.cif.'
_cod_original_sg_symbol_H-M Pna2(1)
_cod_database_code 7121073

loop_
_symmetry_equiv_pos_as_xyz
'x, y, z'
'-x, -y, z+1/2'
'-x+1/2, y+1/2, z+1/2'
'x+1/2, -y+1/2, z'

loop_
_atom_site_label
_atom_site_type_symbol
_atom_site_fract_x
_atom_site_fract_y
_atom_site_fract_z
_atom_site_U_iso_or_equiv
_atom_site_adp_type
_atom_site_occupancy
_atom_site_symmetry_multiplicity
_atom_site_calc_flag
_atom_site_refinement_flags
N1 N 1.26422(11) 1.41719(9) 1.3283(2) 0.0215(5) Uani 1 1 d .
C1 C 1.24905(13) 1.36560(10) 1.2617(3) 0.0201(6) Uani 1 1 d .
H1 H 1.2459(15) 1.4185(11) 1.411(3) 0.031(8) Uiso 1 1 d .
N2 N 1.27730(11) 1.36235(9) 1.1532(2) 0.0224(5) Uani 1 1 d .
C2 C 1.19764(14) 1.31978(11) 1.3309(3) 0.0250(6) Uani 1 1 d .
C3 C 1.23393(15) 1.25636(11) 1.3317(3) 0.0344(7) Uani 1 1 d .
H3A H 1.2404 1.2425 1.2487 0.052 Uiso 1 1 calc R
H3B H 1.2016 1.2287 1.3753 0.052 Uiso 1 1 calc R
H3C H 1.2824 1.2583 1.3715 0.052 Uiso 1 1 calc R
C4 C 1.12102(14) 1.31614(13) 1.2639(3) 0.0369(8) Uani 1 1 d .
H4A H 1.0984 1.3557 1.2611 0.055 Uiso 1 1 calc R
H4B H 1.0881 1.2889 1.3071 0.055 Uiso 1 1 calc R
H4C H 1.1288 1.3016 1.1817 0.055 Uiso 1 1 calc R
C5 C 1.18228(15) 1.33731(12) 1.4645(3) 0.0321(7) Uani 1 1 d .
H5A H 1.2295 1.3412 1.5076 0.048 Uiso 1 1 calc R
H5B H 1.1520 1.3065 1.5029 0.048 Uiso 1 1 calc R
H5C H 1.1557 1.3752 1.4669 0.048 Uiso 1 1 calc R
C6 C 1.30496(13) 1.46944(10) 1.2862(2) 0.0198(6) Uani 1 1 d .
C7 C 1.26361(13) 1.52079(10) 1.2511(2) 0.0195(5) Uani 1 1 d .
C8 C 1.30241(14) 1.57342(10) 1.2190(2) 0.0215(6) Uani 1 1 d .
H8 H 1.2750 1.6077 1.1965 0.026 Uiso 1 1 calc R
C9 C 1.38089(13) 1.57600(10) 1.2198(2) 0.0195(6) Uani 1 1 d .
C10 C 1.42066(14) 1.52438(11) 1.2570(2) 0.0217(6) Uani 1 1 d .
H10 H 1.4733 1.5256 1.2580 0.026 Uiso 1 1 calc R
C11 C 1.38410(13) 1.47107(10) 1.2926(2) 0.0203(6) Uani 1 1 d .
C12 C 1.42844(13) 1.41640(11) 1.3376(2) 0.0230(6) Uani 1 1 d .
H12 H 1.4175 1.3830 1.2811 0.028 Uiso 1 1 calc R
C13 C 1.40362(13) 1.39606(11) 1.4659(3) 0.0231(6) Uani 1 1 d .
C14 C 1.40365(14) 1.33449(11) 1.4959(3) 0.0248(6) Uani 1 1 d .
H14 H 1.4189 1.3063 1.4374 0.030 Uiso 1 1 calc R
C15 C 1.38153(15) 1.31488(12) 1.6105(3) 0.0320(7) Uani 1 1 d .
H15 H 1.3817 1.2737 1.6285 0.038 Uiso 1 1 calc R
C16 C 1.35914(15) 1.35598(13) 1.6991(3) 0.0336(7) Uani 1 1 d .
H16 H 1.3439 1.3426 1.7762 0.040 Uiso 1 1 calc R
C17 C 1.35950(15) 1.41723(12) 1.6720(3) 0.0329(7) Uani 1 1 d .
H17 H 1.3454 1.4453 1.7315 0.040 Uiso 1 1 calc R
C18 C 1.38092(14) 1.43661(12) 1.5559(3) 0.0278(6) Uani 1 1 d .
H18 H 1.3800 1.4778 1.5379 0.033 Uiso 1 1 calc R
C19 C 1.51449(14) 1.42575(11) 1.3371(3) 0.0281(6) Uani 1 1 d .
C20 C 1.55883(16) 1.40085(13) 1.2464(3) 0.0417(8) Uani 1 1 d .
H20 H 1.5360 1.3790 1.1835 0.050 Uiso 1 1 calc R
C21 C 1.63828(17) 1.40788(13) 1.2471(3) 0.0448(9) Uani 1 1 d .
H21 H 1.6677 1.3897 1.1865 0.054 Uiso 1 1 calc R
C22 C 1.67154(17) 1.44158(14) 1.3371(3) 0.0432(8) Uani 1 1 d .
H22 H 1.7239 1.4464 1.3376 0.052 Uiso 1 1 calc R
C23 C 1.62880(16) 1.46848(14) 1.4268(3) 0.0380(8) Uani 1 1 d .
H23 H 1.6519 1.4920 1.4870 0.046 Uiso 1 1 calc R
C24 C 1.55117(15) 1.46047(12) 1.4276(3) 0.0324(7) Uani 1 1 d .
H24 H 1.5225 1.4785 1.4893 0.039 Uiso 1 1 calc R
C25 C 1.17707(13) 1.51825(11) 1.2551(2) 0.0214(6) Uani 1 1 d .
H25 H 1.1626 1.4794 1.2184 0.026 Uiso 1 1 calc R
C26 C 1.15293(15) 1.56882(12) 1.0525(3) 0.0315(7) Uani 1 1 d .
H26 H 1.1863 1.5407 1.0188 0.038 Uiso 1 1 calc R
C27 C 1.13876(13) 1.56753(11) 1.1774(3) 0.0216(6) Uani 1 1 d .
C28 C 1.09006(14) 1.61033(11) 1.2259(3) 0.0268(6) Uani 1 1 d .
H28 H 1.0803 1.6107 1.3099 0.032 Uiso 1 1 calc R
C29 C 1.05555(16) 1.65289(11) 1.1503(3) 0.0344(7) Uani 1 1 d .
H29 H 1.0228 1.6814 1.1841 0.041 Uiso 1 1 calc R
C30 C 1.06926(16) 1.65334(13) 1.0266(3) 0.0385(7) Uani 1 1 d .
H30 H 1.0458 1.6818 0.9764 0.046 Uiso 1 1 calc R
C31 C 1.11878(16) 1.61080(13) 0.9766(3) 0.0390(7) Uani 1 1 d .
H31 H 1.1287 1.6107 0.8927 0.047 Uiso 1 1 calc R
C32 C 1.14790(13) 1.51705(11) 1.3872(3) 0.0240(6) Uani 1 1 d .
C33 C 1.07899(15) 1.48855(12) 1.4135(3) 0.0321(7) Uani 1 1 d .
H33 H 1.0519 1.4700 1.3507 0.039 Uiso 1 1 calc R
C34 C 1.05074(16) 1.48769(13) 1.5318(3) 0.0407(8) Uani 1 1 d .
H34 H 1.0045 1.4690 1.5479 0.049 Uiso 1 1 calc R
C35 C 1.09082(19) 1.51440(16) 1.6261(3) 0.0483(9) Uani 1 1 d .
H35 H 1.0718 1.5137 1.7058 0.058 Uiso 1 1 calc R
C36 C 1.15862(18) 1.54196(17) 1.6021(3) 0.0482(9) Uani 1 1 d .
H36 H 1.1860 1.5597 1.6656 0.058 Uiso 1 1 calc R
C37 C 1.18664(15) 1.54350(13) 1.4826(3) 0.0354(7) Uani 1 1 d .
H37 H 1.2325 1.5628 1.4670 0.042 Uiso 1 1 calc R
C38 C 1.42607(14) 1.63271(11) 1.1888(3) 0.0237(6) Uani 1 1 d .
H38 H 1.4725 1.6193 1.1473 0.028 Uiso 1 1 calc R
C39 C 1.38625(15) 1.67610(12) 1.1022(3) 0.0306(7) Uani 1 1 d .
H39A H 1.3691 1.6544 1.0310 0.046 Uiso 1 1 calc R
H39B H 1.4209 1.7074 1.0775 0.046 Uiso 1 1 calc R
H39C H 1.3436 1.6940 1.1433 0.046 Uiso 1 1 calc R
C40 C 1.45035(16) 1.66418(12) 1.3074(3) 0.0352(7) Uani 1 1 d .
H40A H 1.4062 1.6769 1.3521 0.053 Uiso 1 1 calc R
H40B H 1.4809 1.6989 1.2880 0.053 Uiso 1 1 calc R
H40C H 1.4792 1.6365 1.3569 0.053 Uiso 1 1 calc R
C41 C 1.26510(14) 1.31629(11) 1.0649(2) 0.0239(6) Uani 1 1 d .
C42 C 1.20766(14) 1.32343(11) 0.9769(3) 0.0282(6) Uani 1 1 d .
C43 C 1.20016(16) 1.28076(12) 0.8840(3) 0.0388(8) Uani 1 1 d .
H43 H 1.1613 1.2850 0.8269 0.047 Uiso 1 1 calc R
C44 C 1.30679(16) 1.22612(12) 0.9592(3) 0.0379(8) Uani 1 1 d .
H44 H 1.3400 1.1935 0.9529 0.046 Uiso 1 1 calc R
C45 C 1.24941(18) 1.23186(13) 0.8743(3) 0.0458(8) Uani 1 1 d .
H45 H 1.2437 1.2036 0.8117 0.055 Uiso 1 1 calc R
C46 C 1.31666(14) 1.26754(11) 1.0540(3) 0.0267(6) Uani 1 1 d .
C47 C 1.38572(14) 1.26197(11) 1.1357(3) 0.0281(7) Uani 1 1 d .
H47 H 1.3782 1.2881 1.2075 0.034 Uiso 1 1 calc R
C48 C 1.45460(16) 1.28423(14) 1.0670(3) 0.0420(8) Uani 1 1 d .
H48A H 1.4616 1.2604 0.9941 0.063 Uiso 1 1 calc R
H48B H 1.4985 1.2806 1.1186 0.063 Uiso 1 1 calc R
H48C H 1.4476 1.3259 1.0447 0.063 Uiso 1 1 calc R
C49 C 1.39950(17) 1.19687(12) 1.1817(3) 0.0396(8) Uani 1 1 d .
H49A H 1.3540 1.1815 1.2188 0.059 Uiso 1 1 calc R
H49B H 1.4396 1.1970 1.2412 0.059 Uiso 1 1 calc R
H49C H 1.4134 1.1715 1.1136 0.059 Uiso 1 1 calc R
C50 C 1.15684(14) 1.37927(11) 0.9751(3) 0.0293(6) Uani 1 1 d .
H50 H 1.1589 1.3980 1.0567 0.035 Uiso 1 1 calc R
C51 C 1.07434(16) 1.36657(14) 0.9455(3) 0.0487(9) Uani 1 1 d .
H51A H 1.0698 1.3549 0.8609 0.073 Uiso 1 1 calc R
H51B H 1.0448 1.4024 0.9599 0.073 Uiso 1 1 calc R
H51C H 1.0562 1.3344 0.9970 0.073 Uiso 1 1 calc R
C52 C 1.18987(18) 1.42451(13) 0.8826(3) 0.0458(8) Uani 1 1 d .
H52A H 1.2400 1.4359 0.9079 0.069 Uiso 1 1 calc R
H52B H 1.1583 1.4599 0.8794 0.069 Uiso 1 1 calc R
H52C H 1.1920 1.4061 0.8028 0.069 Uiso 1 1 calc R

loop_
_atom_site_aniso_label
_atom_site_aniso_U_11
_atom_site_aniso_U_22
_atom_site_aniso_U_33
_atom_site_aniso_U_23
_atom_site_aniso_U_13
_atom_site_aniso_U_12
N1 0.0232(12) 0.0162(11) 0.0251(13) 0.0021(10) 0.0049(11) -0.0022(9)
C1 0.0175(12) 0.0148(13) 0.0281(16) 0.0042(12) -0.0023(12) 0.0014(10)
N2 0.0216(11) 0.0186(11) 0.0270(13) 0.0000(10) -0.0013(10) -0.0023(9)
C2 0.0237(14) 0.0196(13) 0.0316(17) 0.0019(12) 0.0032(13) -0.0047(11)
C3 0.0382(16) 0.0218(14) 0.0432(19) 0.0060(13) 0.0102(15) -0.0026(12)
C4 0.0260(15) 0.0379(16) 0.047(2) 0.0050(15) 0.0003(14) -0.0107(12)
C5 0.0322(15) 0.0282(15) 0.0359(19) 0.0079(14) 0.0097(14) -0.0056(12)
C6 0.0223(13) 0.0157(13) 0.0215(15) 0.0004(11) 0.0017(11) -0.0020(10)
C7 0.0210(13) 0.0178(12) 0.0197(14) -0.0042(11) 0.0001(12) 0.0004(10)
C8 0.0251(13) 0.0169(13) 0.0225(15) -0.0001(11) -0.0002(11) 0.0039(10)
C9 0.0215(13) 0.0159(12) 0.0211(14) -0.0008(11) 0.0020(11) -0.0006(10)
C10 0.0186(12) 0.0236(14) 0.0229(15) -0.0002(12) 0.0018(12) 0.0013(10)
C11 0.0233(13) 0.0161(12) 0.0215(15) -0.0003(11) -0.0003(12) 0.0013(10)
C12 0.0208(13) 0.0196(13) 0.0288(16) 0.0021(12) -0.0002(12) 0.0016(10)
C13 0.0177(12) 0.0234(14) 0.0282(16) 0.0025(12) -0.0033(12) -0.0014(10)
C14 0.0260(13) 0.0209(14) 0.0276(16) 0.0005(12) 0.0001(13) 0.0003(11)
C15 0.0334(16) 0.0230(14) 0.0396(19) 0.0105(14) -0.0002(14) -0.0026(12)
C16 0.0322(15) 0.0400(18) 0.0285(18) 0.0097(14) 0.0032(13) -0.0026(13)
C17 0.0359(15) 0.0341(16) 0.0288(17) -0.0005(14) 0.0033(14) 0.0032(13)
C18 0.0291(14) 0.0217(14) 0.0327(17) -0.0007(13) -0.0020(13) 0.0014(11)
C19 0.0238(14) 0.0242(14) 0.0362(17) 0.0091(13) 0.0038(13) 0.0030(11)
C20 0.0368(17) 0.0340(16) 0.055(2) -0.0047(16) 0.0079(16) 0.0016(13)
C21 0.0368(17) 0.0351(17) 0.062(2) -0.0018(17) 0.0132(17) 0.0043(14)
C22 0.0282(16) 0.051(2) 0.050(2) 0.0117(18) -0.0027(16) 0.0027(14)
C23 0.0317(16) 0.0481(18) 0.0343(18) 0.0139(15) -0.0029(14) -0.0084(14)
C24 0.0279(15) 0.0397(16) 0.0296(17) 0.0077(14) -0.0010(13) -0.0051(13)
C25 0.0216(13) 0.0160(12) 0.0266(15) -0.0005(11) -0.0018(12) -0.0005(10)
C26 0.0318(15) 0.0367(16) 0.0259(16) -0.0008(14) 0.0025(14) 0.0090(12)
C27 0.0166(12) 0.0220(13) 0.0262(16) 0.0010(12) -0.0013(12) -0.0034(10)
C28 0.0292(14) 0.0238(14) 0.0273(16) 0.0005(12) 0.0022(13) -0.0002(12)
C29 0.0363(16) 0.0233(14) 0.044(2) 0.0041(14) 0.0041(15) 0.0080(12)
C30 0.0410(17) 0.0332(16) 0.041(2) 0.0154(15) -0.0036(15) 0.0053(14)
C31 0.0458(17) 0.0470(18) 0.0243(17) 0.0077(15) 0.0003(15) 0.0085(15)
C32 0.0196(13) 0.0218(13) 0.0306(16) 0.0065(12) 0.0022(13) 0.0043(11)
C33 0.0257(15) 0.0291(15) 0.042(2) 0.0038(14) 0.0047(14) 0.0022(12)
C34 0.0298(16) 0.0400(17) 0.052(2) 0.0156(16) 0.0200(17) 0.0064(13)
C35 0.043(2) 0.073(2) 0.0282(19) 0.0128(18) 0.0119(16) 0.0262(18)
C36 0.0348(19) 0.082(3) 0.0278(18) -0.0036(18) 0.0009(15) 0.0128(18)
C37 0.0265(14) 0.0502(18) 0.0294(18) -0.0016(16) -0.0008(14) -0.0014(13)
C38 0.0213(13) 0.0203(13) 0.0295(16) 0.0010(12) 0.0011(12) -0.0004(10)
C39 0.0312(15) 0.0239(14) 0.0366(17) 0.0066(14) 0.0054(13) -0.0029(12)
C40 0.0392(16) 0.0270(15) 0.0394(19) -0.0018(14) -0.0032(15) -0.0085(12)
C41 0.0274(14) 0.0176(13) 0.0266(16) -0.0025(12) -0.0016(13) -0.0058(11)
C42 0.0286(14) 0.0206(13) 0.0354(18) -0.0002(13) -0.0058(13) -0.0006(11)
C43 0.0426(17) 0.0299(16) 0.044(2) -0.0109(15) -0.0161(16) 0.0029(14)
C44 0.0410(17) 0.0282(15) 0.045(2) -0.0105(15) -0.0092(16) 0.0084(13)
C45 0.0543(19) 0.0294(16) 0.054(2) -0.0177(15) -0.0192(18) 0.0055(15)
C46 0.0267(14) 0.0218(13) 0.0315(17) -0.0025(13) -0.0022(13) -0.0009(11)
C47 0.0316(15) 0.0267(14) 0.0261(17) -0.0024(13) -0.0001(13) 0.0028(12)
C48 0.0356(17) 0.0435(17) 0.047(2) -0.0015(16) 0.0017(15) -0.0022(14)
C49 0.0407(17) 0.0335(16) 0.044(2) 0.0087(15) 0.0005(15) 0.0095(13)
C50 0.0303(15) 0.0225(14) 0.0352(17) -0.0018(13) -0.0078(14) 0.0028(11)
C51 0.0333(17) 0.0446(18) 0.068(3) -0.0054(18) -0.0169(16) 0.0087(14)
C52 0.056(2) 0.0314(17) 0.050(2) 0.0055(16) 0.0026(18) 0.0070(14)

loop_
_atom_type_symbol
_atom_type_description
_atom_type_scat_dispersion_real
_atom_type_scat_dispersion_imag
_atom_type_scat_source
C C 0.0033 0.0016 'International Tables Vol C Tables 4.2.6.8 and 6.1.1.4'
H H 0.0000 0.0000 'International Tables Vol C Tables 4.2.6.8 and 6.1.1.4'
N N 0.0061 0.0033 'International Tables Vol C Tables 4.2.6.8 and 6.1.1.4'

loop_
_geom_angle_atom_site_label_1
_geom_angle_atom_site_label_2
_geom_angle_atom_site_label_3
_geom_angle
C1 N1 C6 126.5(2)
C1 N1 H1 117.1(16)
C6 N1 H1 116.4(16)
N2 C1 N1 117.1(2)
N2 C1 C2 129.5(2)
N1 C1 C2 113.4(2)
C1 N2 C41 127.3(2)
C5 C2 C4 107.9(2)
C5 C2 C3 107.4(2)
C4 C2 C3 108.7(2)
C5 C2 C1 113.6(2)
C4 C2 C1 108.5(2)
C3 C2 C1 110.6(2)
C2 C3 H3A 109.5
C2 C3 H3B 109.5
H3A C3 H3B 109.5
C2 C3 H3C 109.5
H3A C3 H3C 109.5
H3B C3 H3C 109.5
C2 C4 H4A 109.5
C2 C4 H4B 109.5
H4A C4 H4B 109.5
C2 C4 H4C 109.5
H4A C4 H4C 109.5
H4B C4 H4C 109.5
C2 C5 H5A 109.5
C2 C5 H5B 109.5
H5A C5 H5B 109.5
C2 C5 H5C 109.5
H5A C5 H5C 109.5
H5B C5 H5C 109.5
C11 C6 C7 120.8(2)
C11 C6 N1 120.3(2)
C7 C6 N1 118.5(2)
C8 C7 C6 119.1(2)
C8 C7 C25 121.9(2)
C6 C7 C25 118.9(2)
C9 C8 C7 121.6(2)
C9 C8 H8 119.2
C7 C8 H8 119.2
C8 C9 C10 118.0(2)
C8 C9 C38 123.8(2)
C10 C9 C38 118.1(2)
C11 C10 C9 122.3(2)
C11 C10 H10 118.8
C9 C10 H10 118.8
C10 C11 C6 118.0(2)
C10 C11 C12 121.4(2)
C6 C11 C12 120.7(2)
C11 C12 C13 112.3(2)
C11 C12 C19 113.7(2)
C13 C12 C19 109.0(2)
C11 C12 H12 107.2
C13 C12 H12 107.2
C19 C12 H12 107.2
C18 C13 C14 117.6(3)
C18 C13 C12 122.5(2)
C14 C13 C12 119.9(2)
C15 C14 C13 121.1(3)
C15 C14 H14 119.4
C13 C14 H14 119.4
C14 C15 C16 120.4(2)
C14 C15 H15 119.8
C16 C15 H15 119.8
C15 C16 C17 119.5(3)
C15 C16 H16 120.3
C17 C16 H16 120.3
C16 C17 C18 119.8(3)
C16 C17 H17 120.1
C18 C17 H17 120.1
C13 C18 C17 121.6(2)
C13 C18 H18 119.2
C17 C18 H18 119.2
C20 C19 C24 117.3(2)
C20 C19 C12 120.8(3)
C24 C19 C12 121.8(2)
C19 C20 C21 121.2(3)
C19 C20 H20 119.4
C21 C20 H20 119.4
C22 C21 C20 119.4(3)
C22 C21 H21 120.3
C20 C21 H21 120.3
C21 C22 C23 120.8(3)
C21 C22 H22 119.6
C23 C22 H22 119.6
C22 C23 C24 119.7(3)
C22 C23 H23 120.2
C24 C23 H23 120.2
C23 C24 C19 121.5(3)
C23 C24 H24 119.2
C19 C24 H24 119.2
C32 C25 C7 111.4(2)
C32 C25 C27 112.5(2)
C7 C25 C27 113.5(2)
C32 C25 H25 106.3
C7 C25 H25 106.3
C27 C25 H25 106.3
C31 C26 C27 121.5(3)
C31 C26 H26 119.2
C27 C26 H26 119.2
C28 C27 C26 118.3(2)
C28 C27 C25 123.2(2)
C26 C27 C25 118.5(2)
C27 C28 C29 120.6(3)
C27 C28 H28 119.7
C29 C28 H28 119.7
C30 C29 C28 120.7(3)
C30 C29 H29 119.7
C28 C29 H29 119.7
C29 C30 C31 119.4(3)
C29 C30 H30 120.3
C31 C30 H30 120.3
C26 C31 C30 119.5(3)
C26 C31 H31 120.2
C30 C31 H31 120.2
C37 C32 C33 118.0(3)
C37 C32 C25 122.4(2)
C33 C32 C25 119.6(2)
C34 C33 C32 120.7(3)
C34 C33 H33 119.6
C32 C33 H33 119.6
C35 C34 C33 120.2(3)
C35 C34 H34 119.9
C33 C34 H34 119.9
C36 C35 C34 119.8(3)
C36 C35 H35 120.1
C34 C35 H35 120.1
C35 C36 C37 120.0(3)
C35 C36 H36 120.0
C37 C36 H36 120.0
C32 C37 C36 121.3(3)
C32 C37 H37 119.4
C36 C37 H37 119.4
C39 C38 C9 114.5(2)
C39 C38 C40 111.6(2)
C9 C38 C40 109.5(2)
C39 C38 H38 107.0
C9 C38 H38 107.0
C40 C38 H38 107.0
C38 C39 H39A 109.5
C38 C39 H39B 109.5
H39A C39 H39B 109.5
C38 C39 H39C 109.5
H39A C39 H39C 109.5
H39B C39 H39C 109.5
C38 C40 H40A 109.5
C38 C40 H40B 109.5
H40A C40 H40B 109.5
C38 C40 H40C 109.5
H40A C40 H40C 109.5
H40B C40 H40C 109.5
C42 C41 C46 119.5(2)
C42 C41 N2 119.5(2)
C46 C41 N2 120.4(2)
C43 C42 C41 119.3(2)
C43 C42 C50 118.9(2)
C41 C42 C50 121.7(2)
C42 C43 C45 121.5(3)
C42 C43 H43 119.3
C45 C43 H43 119.3
C45 C44 C46 122.0(3)
C45 C44 H44 119.0
C46 C44 H44 119.0
C44 C45 C43 118.7(3)
C44 C45 H45 120.6
C43 C45 H45 120.6
C44 C46 C41 118.8(2)
C44 C46 C47 118.9(2)
C41 C46 C47 122.0(2)
C48 C47 C46 109.3(2)
C48 C47 C49 109.7(2)
C46 C47 C49 113.2(2)
C48 C47 H47 108.2
C46 C47 H47 108.2
C49 C47 H47 108.2
C47 C48 H48A 109.5
C47 C48 H48B 109.5
H48A C48 H48B 109.5
C47 C48 H48C 109.5
H48A C48 H48C 109.5
H48B C48 H48C 109.5
C47 C49 H49A 109.5
C47 C49 H49B 109.5
H49A C49 H49B 109.5
C47 C49 H49C 109.5
H49A C49 H49C 109.5
H49B C49 H49C 109.5
C51 C50 C42 114.7(2)
C51 C50 C52 110.2(2)
C42 C50 C52 108.2(2)
C51 C50 H50 107.8
C42 C50 H50 107.8
C52 C50 H50 107.8
C50 C51 H51A 109.5
C50 C51 H51B 109.5
H51A C51 H51B 109.5
C50 C51 H51C 109.5
H51A C51 H51C 109.5
H51B C51 H51C 109.5
C50 C52 H52A 109.5
C50 C52 H52B 109.5
H52A C52 H52B 109.5
C50 C52 H52C 109.5
H52A C52 H52C 109.5
H52B C52 H52C 109.5

loop_
_geom_bond_atom_site_label_1
_geom_bond_atom_site_label_2
_geom_bond_distance
N1 C1 1.376(3)
N1 C6 1.434(3)
N1 H1 0.96(3)
C1 N2 1.283(3)
C1 C2 1.553(3)
N2 C41 1.416(3)
C2 C5 1.529(4)
C2 C4 1.538(4)
C2 C3 1.540(3)
C3 H3A 0.9600
C3 H3B 0.9600
C3 H3C 0.9600
C4 H4A 0.9600
C4 H4B 0.9600
C4 H4C 0.9600
C5 H5A 0.9600
C5 H5B 0.9600
C5 H5C 0.9600
C6 C11 1.399(3)
C6 C7 1.401(3)
C7 C8 1.393(3)
C7 C25 1.529(3)
C8 C9 1.386(3)
C8 H8 0.9300
C9 C10 1.398(3)
C9 C38 1.522(3)
C10 C11 1.397(3)
C10 H10 0.9300
C11 C12 1.519(3)
C12 C13 1.531(4)
C12 C19 1.532(4)
C12 H12 0.9800
C13 C18 1.386(4)
C13 C14 1.398(3)
C14 C15 1.377(4)
C14 H14 0.9300
C15 C16 1.381(4)
C15 H15 0.9300
C16 C17 1.384(4)
C16 H16 0.9300
C17 C18 1.387(4)
C17 H17 0.9300
C18 H18 0.9300
C19 C20 1.374(4)
C19 C24 1.405(4)
C20 C21 1.411(4)
C20 H20 0.9300
C21 C22 1.363(5)
C21 H21 0.9300
C22 C23 1.369(4)
C22 H22 0.9300
C23 C24 1.381(4)
C23 H23 0.9300
C24 H24 0.9300
C25 C32 1.527(4)
C25 C27 1.535(3)
C25 H25 0.9800
C26 C31 1.380(4)
C26 C27 1.383(4)
C26 H26 0.9300
C27 C28 1.382(3)
C28 C29 1.390(4)
C28 H28 0.9300
C29 C30 1.367(4)
C29 H29 0.9300
C30 C31 1.393(4)
C30 H30 0.9300
C31 H31 0.9300
C32 C37 1.373(4)
C32 C33 1.399(4)
C33 C34 1.380(4)
C33 H33 0.9300
C34 C35 1.379(5)
C34 H34 0.9300
C35 C36 1.368(5)
C35 H35 0.9300
C36 C37 1.392(4)
C36 H36 0.9300
C37 H37 0.9300
C38 C39 1.516(4)
C38 C40 1.528(4)
C38 H38 0.9800
C39 H39A 0.9600
C39 H39B 0.9600
C39 H39C 0.9600
C40 H40A 0.9600
C40 H40B 0.9600
C40 H40C 0.9600
C41 C42 1.403(4)
C41 C46 1.414(3)
C42 C43 1.388(4)
C42 C50 1.524(3)
C43 C45 1.390(4)
C43 H43 0.9300
C44 C45 1.376(4)
C44 C46 1.389(4)
C44 H44 0.9300
C45 H45 0.9300
C46 C47 1.514(4)
C47 C48 1.509(4)
C47 C49 1.541(4)
C47 H47 0.9800
C48 H48A 0.9600
C48 H48B 0.9600
C48 H48C 0.9600
C49 H49A 0.9600
C49 H49B 0.9600
C49 H49C 0.9600
C50 C51 1.517(4)
C50 C52 1.533(4)
C50 H50 0.9800
C51 H51A 0.9600
C51 H51B 0.9600
C51 H51C 0.9600
C52 H52A 0.9600
C52 H52B 0.9600
C52 H52C 0.9600

loop_
_geom_torsion_atom_site_label_1
_geom_torsion_atom_site_label_2
_geom_torsion_atom_site_label_3
_geom_torsion_atom_site_label_4
_geom_torsion
C6 N1 C1 N2 3.8(3)
C6 N1 C1 C2 -175.0(2)
N1 C1 N2 C41 -175.0(2)
C2 C1 N2 C41 3.6(4)
N2 C1 C2 C5 174.1(2)
N1 C1 C2 C5 -7.2(3)
N2 C1 C2 C4 -65.8(3)
N1 C1 C2 C4 112.8(2)
N2 C1 C2 C3 53.3(4)
N1 C1 C2 C3 -128.0(2)
C1 N1 C6 C11 -85.1(3)
C1 N1 C6 C7 101.5(3)
C11 C6 C7 C8 1.8(4)
N1 C6 C7 C8 175.1(2)
C11 C6 C7 C25 -175.3(2)
N1 C6 C7 C25 -2.0(4)
C6 C7 C8 C9 0.7(4)
C25 C7 C8 C9 177.7(2)
C7 C8 C9 C10 -1.6(4)
C7 C8 C9 C38 -178.4(2)
C8 C9 C10 C11 0.0(4)
C38 C9 C10 C11 177.1(2)
C9 C10 C11 C6 2.3(4)
C9 C10 C11 C12 -177.5(2)
C7 C6 C11 C10 -3.2(4)
N1 C6 C11 C10 -176.4(2)
C7 C6 C11 C12 176.6(2)
N1 C6 C11 C12 3.4(4)
C10 C11 C12 C13 123.4(3)
C6 C11 C12 C13 -56.3(3)
C10 C11 C12 C19 -1.0(4)
C6 C11 C12 C19 179.3(2)
C11 C12 C13 C18 -35.1(3)
C19 C12 C13 C18 91.9(3)
C11 C12 C13 C14 145.2(2)
C19 C12 C13 C14 -87.8(3)
C18 C13 C14 C15 0.3(4)
C12 C13 C14 C15 -179.9(2)
C13 C14 C15 C16 -0.4(4)
C14 C15 C16 C17 -0.4(4)
C15 C16 C17 C18 1.2(4)
C14 C13 C18 C17 0.5(4)
C12 C13 C18 C17 -179.2(2)
C16 C17 C18 C13 -1.3(4)
C11 C12 C19 C20 -102.8(3)
C13 C12 C19 C20 131.1(3)
C11 C12 C19 C24 76.4(3)
C13 C12 C19 C24 -49.7(3)
C24 C19 C20 C21 2.5(4)
C12 C19 C20 C21 -178.3(3)
C19 C20 C21 C22 -2.1(5)
C20 C21 C22 C23 0.2(5)
C21 C22 C23 C24 1.2(4)
C22 C23 C24 C19 -0.7(4)
C20 C19 C24 C23 -1.1(4)
C12 C19 C24 C23 179.7(2)
C8 C7 C25 C32 -106.4(3)
C6 C7 C25 C32 70.6(3)
C8 C7 C25 C27 21.7(3)
C6 C7 C25 C27 -161.3(2)
C31 C26 C27 C28 -1.1(4)
C31 C26 C27 C25 178.2(2)
C32 C25 C27 C28 7.1(3)
C7 C25 C27 C28 -120.4(2)
C32 C25 C27 C26 -172.1(2)
C7 C25 C27 C26 60.3(3)
C26 C27 C28 C29 0.9(4)
C25 C27 C28 C29 -178.3(2)
C27 C28 C29 C30 -0.2(4)
C28 C29 C30 C31 -0.4(4)
C27 C26 C31 C30 0.5(4)
C29 C30 C31 C26 0.2(4)
C7 C25 C32 C37 29.1(3)
C27 C25 C32 C37 -99.5(3)
C7 C25 C32 C33 -151.4(2)
C27 C25 C32 C33 80.0(3)
C37 C32 C33 C34 0.6(4)
C25 C32 C33 C34 -178.9(2)
C32 C33 C34 C35 -0.8(4)
C33 C34 C35 C36 0.2(4)
C34 C35 C36 C37 0.6(5)
C33 C32 C37 C36 0.2(4)
C25 C32 C37 C36 179.7(3)
C35 C36 C37 C32 -0.8(5)
C8 C9 C38 C39 -27.4(4)
C10 C9 C38 C39 155.8(2)
C8 C9 C38 C40 98.7(3)
C10 C9 C38 C40 -78.1(3)
C1 N2 C41 C42 93.5(3)
C1 N2 C41 C46 -95.3(3)
C46 C41 C42 C43 3.1(4)
N2 C41 C42 C43 174.4(2)
C46 C41 C42 C50 -172.3(2)
N2 C41 C42 C50 -1.0(4)
C41 C42 C43 C45 -1.6(4)
C50 C42 C43 C45 174.0(3)
C46 C44 C45 C43 0.2(5)
C42 C43 C45 C44 -0.1(5)
C45 C44 C46 C41 1.4(4)
C45 C44 C46 C47 -173.7(3)
C42 C41 C46 C44 -3.0(4)
N2 C41 C46 C44 -174.2(2)
C42 C41 C46 C47 171.8(3)
N2 C41 C46 C47 0.6(4)
C44 C46 C47 C48 75.1(3)
C41 C46 C47 C48 -99.8(3)
C44 C46 C47 C49 -47.6(4)
C41 C46 C47 C49 137.6(3)
C43 C42 C50 C51 43.9(4)
C41 C42 C50 C51 -140.7(3)
C43 C42 C50 C52 -79.6(3)
C41 C42 C50 C52 95.9(3)
